data_2208380
loop_
_publ_author_name
'Rauf, M. Khawar'
'Badshah, Amin'
'Bolte, Michael'
'Saeed, Aamer'

_publ_section_title
;
 2,6-Dichlorobenzamide
;
_journal_coeditor_code LH6591
_journal_issue 3
_journal_name_full 'Acta Crystallographica Section E'
_journal_page_first o1070
_journal_page_last o1071
_journal_paper_doi 10.1107/S1600536806005289
_journal_volume 62
_journal_year 2006
_chemical_formula_iupac 'C7 H5 Cl2 N O'
_chemical_formula_moiety 'C7 H5 Cl2 N O'
_chemical_formula_sum 'C7 H5 Cl2 N O'
_chemical_formula_weight 190.02
_chemical_melting_point 196
_chemical_name_systematic 2,6-dichlorobenzamide
_space_group_IT_number 60
_symmetry_cell_setting orthorhombic
_symmetry_space_group_name_Hall '-P 2n 2ab'
_symmetry_space_group_name_H-M 'P b c n'
_atom_sites_solution_hydrogens geom
_atom_sites_solution_primary direct
_atom_sites_solution_secondary difmap
_cell_angle_alpha 90.00
_cell_angle_beta 90.00
_cell_angle_gamma 90.00
_cell_formula_units_Z 8
_cell_length_a 12.7941(9)
_cell_length_b 13.5868(8)
_cell_length_c 9.5283(6)
_cell_measurement_reflns_used 17745
_cell_measurement_temperature 173(2)
_cell_measurement_theta_max 25.8
_cell_measurement_theta_min 3.5
_cell_volume 1656.31(18)
_computing_cell_refinement X-AREA
_computing_data_collection 'X-AREA (Stoe & Cie, 2001)'
_computing_data_reduction X-AREA
_computing_molecular_graphics 'SHELXTL-Plus (Sheldrick, 1991) and PLATON (Spek, 2003)'
_computing_publication_material SHELXL97
_computing_structure_refinement 'SHELXL97 (Sheldrick, 1997)'
_computing_structure_solution 'SHELXS97 (Sheldrick, 1997)'
_diffrn_ambient_temperature 173(2)
_diffrn_measured_fraction_theta_full 0.995
_diffrn_measured_fraction_theta_max 0.990
_diffrn_measurement_device_type 'Stoe IPDS-II two-circle'
_diffrn_measurement_method \w
_diffrn_radiation_monochromator graphite
_diffrn_radiation_type MoK\a
_diffrn_radiation_wavelength 0.71073
_diffrn_reflns_av_R_equivalents 0.0557
_diffrn_reflns_av_sigmaI/netI 0.0200
_diffrn_reflns_limit_h_max 15
_diffrn_reflns_limit_h_min -15
_diffrn_reflns_limit_k_max 13
_diffrn_reflns_limit_k_min -16
_diffrn_reflns_limit_l_max 11
_diffrn_reflns_limit_l_min -11
_diffrn_reflns_number 16372
_diffrn_reflns_theta_full 25.00
_diffrn_reflns_theta_max 25.61
_diffrn_reflns_theta_min 3.68
_diffrn_standards_decay_% 0
_diffrn_standards_interval_time 0
_diffrn_standards_number 0
_exptl_absorpt_coefficient_mu 0.721
_exptl_absorpt_correction_T_max 0.8693
_exptl_absorpt_correction_T_min 0.7518
_exptl_absorpt_correction_type multi-scan
_exptl_absorpt_process_details '(MULABS; Spek, 2003; Blessing, 1995)'
_exptl_crystal_colour colorless
_exptl_crystal_density_diffrn 1.524
_exptl_crystal_density_method 'not measured'
_exptl_crystal_description Needle
_exptl_crystal_F_000 768
_exptl_crystal_size_max 0.42
_exptl_crystal_size_mid 0.20
_exptl_crystal_size_min 0.20
_refine_diff_density_max 0.303
_refine_diff_density_min -0.380
_refine_ls_extinction_coef 0.0098(13)
_refine_ls_extinction_expression Fc^*^=kFc[1+0.001xFc^2^\l^3^/sin(2\q)]^-1/4^
_refine_ls_extinction_method SHELXL97
_refine_ls_goodness_of_fit_ref 1.109
_refine_ls_hydrogen_treatment mixed
_refine_ls_matrix_type full
_refine_ls_number_parameters 109
_refine_ls_number_reflns 1556
_refine_ls_number_restraints 0
_refine_ls_restrained_S_all 1.109
_refine_ls_R_factor_all 0.0314
_refine_ls_R_factor_gt 0.0301
_refine_ls_shift/su_max 0.001
_refine_ls_shift/su_mean 0.000
_refine_ls_structure_factor_coef Fsqd
_refine_ls_weighting_details 'calc w=1/[\s^2^(Fo^2^)+(0.0334P)^2^+0.9959P] where P=(Fo^2^+2Fc^2^)/3'
_refine_ls_weighting_scheme calc
_refine_ls_wR_factor_gt 0.0769
_refine_ls_wR_factor_ref 0.0778
_reflns_number_gt 1486
_reflns_number_total 1556
_reflns_threshold_expression I>2\s(I)
_cod_data_source_file lh6591.cif
_cod_data_source_block I
_cod_depositor_comments
;
The following automatic conversions were performed:
'_symmetry_cell_setting' value 'Orthorhombic' changed to 'orthorhombic'
according to '/home/saulius/struct/CIF-dictionaries/cif_core.dic'
dictionary named 'cif_core.dic' version 2.4.1 from 2010-06-29.

Automatic conversion script
Id: cif_fix_enum 1527 2010-12-29 10:47:43Z saulius 

The following automatic conversions were performed:

'_symmetry_cell_setting' value 'Orthorhombic' changed to
'orthorhombic' according to
/home/saulius/struct/CIF-dictionaries/cif_core.dic dictionary named
'cif_core.dic' version 2.4.1 from 2010-06-29.

Automatic conversion script
Id: cif_fix_values 1715 2011-07-08 13:25:40Z adriana 
;
_cod_database_code 2208380
_cod_database_fobs_code 2208380

loop_
_symmetry_equiv_pos_as_xyz
'x, y, z'
'-x+1/2, -y+1/2, z+1/2'
'-x, y, -z+1/2'
'x+1/2, -y+1/2, -z'
'-x, -y, -z'
'x-1/2, y-1/2, -z-1/2'
'x, -y, z-1/2'
'-x-1/2, y-1/2, z'

loop_
_atom_site_type_symbol
_atom_site_label
_atom_site_fract_x
_atom_site_fract_y
_atom_site_fract_z
_atom_site_U_iso_or_equiv
_atom_site_adp_type
_atom_site_calc_flag
_atom_site_refinement_flags
_atom_site_occupancy
Cl Cl1 0.66990(3) 0.47318(4) 0.64618(5) 0.04017(18) Uani d . 1
Cl Cl2 0.84012(4) 0.74376(4) 0.29460(6) 0.0488(2) Uani d . 1
N N1 0.88652(12) 0.50808(11) 0.38477(15) 0.0299(3) Uani d . 1
H H1A 0.8503(17) 0.4998(18) 0.304(3) 0.044(6) Uiso d . 1
H H1B 0.9486(19) 0.4821(16) 0.387(2) 0.040(6) Uiso d . 1
O O1 0.90267(8) 0.57900(8) 0.59937(11) 0.0256(3) Uani d . 1
C C1 0.74694(11) 0.61229(10) 0.46944(14) 0.0198(3) Uani d . 1
C C2 0.65837(11) 0.57668(12) 0.53862(16) 0.0232(3) Uani d . 1
C C3 0.56070(13) 0.62076(13) 0.52519(17) 0.0320(4) Uani d . 1
H H3 0.5019 0.5949 0.5737 0.038 Uiso calc R 1
C C4 0.55038(14) 0.70310(14) 0.43974(19) 0.0366(4) Uani d . 1
H H4 0.4840 0.7337 0.4297 0.044 Uiso calc R 1
C C5 0.63597(16) 0.74096(12) 0.3691(2) 0.0356(4) Uani d . 1
H H5 0.6286 0.7972 0.3107 0.043 Uiso calc R 1
C C6 0.73298(13) 0.69567(12) 0.38470(16) 0.0274(4) Uani d . 1
C C7 0.85294(11) 0.56459(11) 0.48903(15) 0.0200(3) Uani d . 1

loop_
_atom_site_aniso_label
_atom_site_aniso_U_11
_atom_site_aniso_U_22
_atom_site_aniso_U_33
_atom_site_aniso_U_12
_atom_site_aniso_U_13
_atom_site_aniso_U_23
Cl1 0.0313(3) 0.0482(3) 0.0410(3) -0.01246(18) -0.01176(18) 0.0246(2)
Cl2 0.0492(3) 0.0509(3) 0.0464(3) -0.0158(2) -0.0061(2) 0.0268(2)
N1 0.0265(7) 0.0407(8) 0.0226(7) 0.0103(6) -0.0081(6) -0.0109(6)
O1 0.0245(6) 0.0339(6) 0.0184(5) 0.0043(4) -0.0062(4) -0.0034(5)
C1 0.0250(7) 0.0199(7) 0.0145(6) 0.0011(6) -0.0065(6) -0.0030(5)
C2 0.0255(8) 0.0267(8) 0.0174(7) -0.0004(6) -0.0070(6) 0.0002(6)
C3 0.0240(8) 0.0446(10) 0.0275(8) 0.0028(7) -0.0056(7) -0.0068(7)
C4 0.0327(9) 0.0386(10) 0.0384(9) 0.0155(8) -0.0140(8) -0.0105(8)
C5 0.0486(11) 0.0225(8) 0.0358(10) 0.0094(7) -0.0188(8) -0.0010(7)
C6 0.0355(9) 0.0226(8) 0.0242(7) -0.0016(6) -0.0081(7) 0.0026(6)
C7 0.0221(7) 0.0202(7) 0.0178(7) -0.0016(5) -0.0024(5) 0.0016(6)

loop_
_atom_type_symbol
_atom_type_description
_atom_type_scat_dispersion_real
_atom_type_scat_dispersion_imag
_atom_type_scat_source
C C 0.0033 0.0016 'International Tables Vol C Tables 4.2.6.8 and 6.1.1.4'
H H 0.0000 0.0000 'International Tables Vol C Tables 4.2.6.8 and 6.1.1.4'
Cl Cl 0.1484 0.1585 'International Tables Vol C Tables 4.2.6.8 and 6.1.1.4'
N N 0.0061 0.0033 'International Tables Vol C Tables 4.2.6.8 and 6.1.1.4'
O O 0.0106 0.0060 'International Tables Vol C Tables 4.2.6.8 and 6.1.1.4'

loop_
_geom_angle_atom_site_label_1
_geom_angle_atom_site_label_2
_geom_angle_atom_site_label_3
_geom_angle
_geom_angle_publ_flag
C7 N1 H1A 122.8(14) ?
C7 N1 H1B 120.7(14) ?
H1A N1 H1B 116(2) ?
C2 C1 C6 116.61(14) ?
C2 C1 C7 121.32(13) ?
C6 C1 C7 122.04(14) ?
C3 C2 C1 122.40(15) ?
C3 C2 Cl1 118.45(13) ?
C1 C2 Cl1 119.16(11) ?
C4 C3 C2 119.05(16) ?
C4 C3 H3 120.5 ?
C2 C3 H3 120.5 ?
C5 C4 C3 120.58(15) ?
C5 C4 H4 119.7 ?
C3 C4 H4 119.7 ?
C4 C5 C6 119.25(16) ?
C4 C5 H5 120.4 ?
C6 C5 H5 120.4 ?
C5 C6 C1 122.11(16) ?
C5 C6 Cl2 118.82(13) ?
C1 C6 Cl2 119.07(13) ?
O1 C7 N1 123.92(14) y
O1 C7 C1 119.64(13) y
N1 C7 C1 116.44(13) y

loop_
_geom_bond_atom_site_label_1
_geom_bond_atom_site_label_2
_geom_bond_distance
_geom_bond_publ_flag
Cl1 C2 1.7463(16) y
Cl2 C6 1.7444(18) y
N1 C7 1.327(2) y
N1 H1A 0.91(2) ?
N1 H1B 0.87(2) ?
O1 C7 1.2444(18) y
C1 C2 1.397(2) ?
C1 C6 1.403(2) ?
C1 C7 1.515(2) ?
C2 C3 1.392(2) ?
C3 C4 1.390(3) ?
C3 H3 0.9500 ?
C4 C5 1.384(3) ?
C4 H4 0.9500 ?
C5 C6 1.393(2) ?
C5 H5 0.9500 ?

loop_
_geom_hbond_atom_site_label_D
_geom_hbond_atom_site_label_H
_geom_hbond_atom_site_label_A
_geom_hbond_site_symmetry_A
_geom_hbond_distance_DH
_geom_hbond_distance_HA
_geom_hbond_distance_DA
_geom_hbond_angle_DHA
N1 H1A Cl1 7_565 0.91(2) 2.78(2) 3.5936(15) 150.4(18)
N1 H1A O1 7_565 0.91(2) 2.32(2) 2.9728(18) 128.5(18)
N1 H1B O1 5_766 0.87(2) 2.08(2) 2.9491(18) 178(2)

loop_
_geom_torsion_atom_site_label_1
_geom_torsion_atom_site_label_2
_geom_torsion_atom_site_label_3
_geom_torsion_atom_site_label_4
_geom_torsion
C6 C1 C2 C3 0.1(2)
C7 C1 C2 C3 178.30(14)
C6 C1 C2 Cl1 -179.90(11)
C7 C1 C2 Cl1 -1.66(19)
C1 C2 C3 C4 0.1(2)
Cl1 C2 C3 C4 -179.90(12)
C2 C3 C4 C5 -0.1(2)
C3 C4 C5 C6 -0.1(3)
C4 C5 C6 C1 0.3(2)
C4 C5 C6 Cl2 179.74(13)
C2 C1 C6 C5 -0.3(2)
C7 C1 C6 C5 -178.51(14)
C2 C1 C6 Cl2 -179.72(11)
C7 C1 C6 Cl2 2.06(19)
C2 C1 C7 O1 -75.45(19)
C6 C1 C7 O1 102.70(17)
C2 C1 C7 N1 103.92(17)
C6 C1 C7 N1 -77.94(19)

loop_
_cod_related_entry_id
_cod_related_entry_database
_cod_related_entry_code
1 ChemSpider 15359
